data_4076448
loop_
_publ_author_name
'Meredith, Joseph M.'
'Robinson, Robert'
'Goldberg, Karen I.'
'Kaminsky, Werner'
'Heinekey, D. Michael'

_publ_section_title
;
 C--H Bond Activation by Cationic Iridium(III) NHC Complexes: A Combined
 Experimental and Computational Study
;
_journal_issue 5
_journal_name_full Organometallics
_journal_page_first 1879
_journal_paper_doi 10.1021/om2012166
_journal_volume 31
_journal_year 2012
_chemical_formula_moiety 'C19 H33 Ir N2'
_chemical_formula_sum 'C19 H33 Ir N2'
_chemical_formula_weight 481.67
_chemical_name_common JMM02053
_chemical_name_systematic JMM02053
_space_group_IT_number 19
_symmetry_cell_setting orthorhombic
_symmetry_Int_Tables_number 19
_symmetry_space_group_name_Hall 'P 2ac 2ab'
_symmetry_space_group_name_H-M 'P 21 21 21'
_atom_sites_solution_hydrogens geom
_atom_sites_solution_primary direct
_atom_sites_solution_secondary difmap
_audit_creation_method SHELXL-97
_cell_angle_alpha 90.00
_cell_angle_beta 90.00
_cell_angle_gamma 90.00
_cell_formula_units_Z 4
_cell_length_a 9.0264(3)
_cell_length_b 12.1669(5)
_cell_length_c 16.8721(6)
_cell_measurement_reflns_used 658
_cell_measurement_temperature 130(2)
_cell_measurement_theta_max 20
_cell_measurement_theta_min 3
_cell_volume 1852.95(12)
_computing_cell_refinement 'HKL Scalepack (Otwinowski & Minor 1997)'
_computing_data_collection KappaCCD
_computing_data_reduction 'HKL Scalepack (Otwinowski & Minor 1997)'
_computing_molecular_graphics 'maXus, Zortep'
_computing_publication_material 'SHELXL-97 (Sheldrick, 1997)'
_computing_structure_refinement 'SHELXL-97 (Sheldrick, 1997)'
_computing_structure_solution 'SHELXS-97 (Sheldrick, 1997)'
_diffrn_ambient_temperature 130(2)
_diffrn_measured_fraction_theta_full 0.998
_diffrn_measured_fraction_theta_max 0.945
_diffrn_measurement_device_type 'Nonius KappaCCD'
_diffrn_measurement_method '\f and \w scans'
_diffrn_radiation_monochromator graphite
_diffrn_radiation_source 'fine-focus sealed tube'
_diffrn_radiation_type MoK\a
_diffrn_radiation_wavelength 0.71073
_diffrn_reflns_av_R_equivalents 0.0713
_diffrn_reflns_av_sigmaI/netI 0.0290
_diffrn_reflns_limit_h_max 12
_diffrn_reflns_limit_h_min -11
_diffrn_reflns_limit_k_max 16
_diffrn_reflns_limit_k_min -16
_diffrn_reflns_limit_l_max 21
_diffrn_reflns_limit_l_min -21
_diffrn_reflns_number 4321
_diffrn_reflns_theta_full 25.00
_diffrn_reflns_theta_max 28.46
_diffrn_reflns_theta_min 2.94
_exptl_absorpt_coefficient_mu 7.205
_exptl_absorpt_correction_T_max 0.2211
_exptl_absorpt_correction_T_min 0.1005
_exptl_absorpt_correction_type multi-scan
_exptl_absorpt_process_details HKL2008
_exptl_crystal_colour colorless
_exptl_crystal_density_diffrn 1.727
_exptl_crystal_density_method 'not measured'
_exptl_crystal_description prism
_exptl_crystal_F_000 952
_exptl_crystal_size_max 0.59
_exptl_crystal_size_mid 0.50
_exptl_crystal_size_min 0.30
_refine_diff_density_max 2.370
_refine_diff_density_min -2.776
_refine_diff_density_rms 0.254
_refine_ls_abs_structure_details 'Flack H D (1983), Acta Cryst. A39, 876-881'
_refine_ls_abs_structure_Flack 0.024(17)
_refine_ls_extinction_coef 0.0027(5)
_refine_ls_extinction_expression Fc^*^=kFc[1+0.001xFc^2^\l^3^/sin(2\q)]^-1/4^
_refine_ls_extinction_method SHELXL
_refine_ls_goodness_of_fit_ref 1.057
_refine_ls_hydrogen_treatment constr
_refine_ls_matrix_type full
_refine_ls_number_parameters 212
_refine_ls_number_reflns 4321
_refine_ls_number_restraints 0
_refine_ls_restrained_S_all 1.057
_refine_ls_R_factor_all 0.0438
_refine_ls_R_factor_gt 0.0425
_refine_ls_shift/su_max 0.001
_refine_ls_shift/su_mean 0.000
_refine_ls_structure_factor_coef Fsqd
_refine_ls_weighting_details 'calc w=1/[\s^2^(Fo^2^)+(0.0966P)^2^+0.0000P] where P=(Fo^2^+2Fc^2^)/3'
_refine_ls_weighting_scheme calc
_refine_ls_wR_factor_gt 0.1129
_refine_ls_wR_factor_ref 0.1139
_reflns_number_gt 4182
_reflns_number_total 4321
_reflns_threshold_expression >2sigma(I)
_cod_data_source_file om2012166_si_003.cif
_cod_data_source_block MeIMe_Me2_4a
_cod_database_code 4076448

loop_
_symmetry_equiv_pos_as_xyz
'x, y, z'
'-x+1/2, -y, z+1/2'
'x+1/2, -y+1/2, -z'
'-x, y+1/2, -z+1/2'

loop_
_atom_site_label
_atom_site_type_symbol
_atom_site_fract_x
_atom_site_fract_y
_atom_site_fract_z
_atom_site_U_iso_or_equiv
_atom_site_adp_type
_atom_site_occupancy
_atom_site_symmetry_multiplicity
_atom_site_calc_flag
_atom_site_refinement_flags
Ir1 Ir 0.21717(2) 0.299450(19) 0.298360(14) 0.01338(12) Uani 1 1 d .
N1 N 0.2234(7) 0.1417(5) 0.1580(4) 0.0165(11) Uani 1 1 d .
N2 N 0.0794(6) 0.2771(5) 0.1353(3) 0.0148(11) Uani 1 1 d .
C1 C 0.3618(8) 0.4348(6) 0.2525(4) 0.0147(13) Uani 1 1 d .
C2 C 0.2743(8) 0.4759(5) 0.3151(4) 0.0180(14) Uani 1 1 d .
C3 C 0.3111(8) 0.4155(7) 0.3855(4) 0.0216(15) Uani 1 1 d .
C4 C 0.4233(9) 0.3395(6) 0.3677(5) 0.0196(15) Uani 1 1 d .
C5 C 0.4542(7) 0.3480(6) 0.2832(5) 0.0176(14) Uani 1 1 d .
C6 C 0.3648(9) 0.4763(7) 0.1700(5) 0.0239(16) Uani 1 1 d .
H6A H 0.4581 0.5156 0.1607 0.029 Uiso 1 1 calc R
H6B H 0.2814 0.5265 0.1617 0.029 Uiso 1 1 calc R
H6C H 0.3571 0.4144 0.1331 0.029 Uiso 1 1 calc R
C7 C 0.1678(9) 0.5707(6) 0.3118(5) 0.0244(17) Uani 1 1 d .
H7A H 0.2148 0.6362 0.3344 0.029 Uiso 1 1 calc R
H7B H 0.0787 0.5526 0.3424 0.029 Uiso 1 1 calc R
H7C H 0.1405 0.5851 0.2566 0.029 Uiso 1 1 calc R
C8 C 0.2531(10) 0.4406(7) 0.4678(5) 0.034(2) Uani 1 1 d .
H8A H 0.2972 0.5093 0.4869 0.040 Uiso 1 1 calc R
H8B H 0.2795 0.3805 0.5038 0.040 Uiso 1 1 calc R
H8C H 0.1451 0.4483 0.4659 0.040 Uiso 1 1 calc R
C9 C 0.5006(11) 0.2639(7) 0.4222(6) 0.034(2) Uani 1 1 d .
H9A H 0.6031 0.2884 0.4293 0.041 Uiso 1 1 calc R
H9B H 0.4999 0.1895 0.3998 0.041 Uiso 1 1 calc R
H9C H 0.4499 0.2635 0.4735 0.041 Uiso 1 1 calc R
C10 C 0.5735(9) 0.2887(8) 0.2394(5) 0.0276(18) Uani 1 1 d .
H10A H 0.6646 0.3324 0.2405 0.033 Uiso 1 1 calc R
H10B H 0.5427 0.2773 0.1843 0.033 Uiso 1 1 calc R
H10C H 0.5915 0.2174 0.2646 0.033 Uiso 1 1 calc R
C11 C 0.1847(9) 0.1456(7) 0.3535(5) 0.0250(18) Uani 1 1 d .
H11A H 0.1088 0.1043 0.3246 0.030 Uiso 1 1 calc R
H11B H 0.1524 0.1569 0.4083 0.030 Uiso 1 1 calc R
H11C H 0.2779 0.1043 0.3531 0.030 Uiso 1 1 calc R
C12 C -0.0097(7) 0.3153(7) 0.3268(5) 0.0209(16) Uani 1 1 d .
H12A H -0.0238 0.3023 0.3836 0.025 Uiso 1 1 calc R
H12B H -0.0671 0.2614 0.2965 0.025 Uiso 1 1 calc R
H12C H -0.0434 0.3896 0.3134 0.025 Uiso 1 1 calc R
C13 C 0.1673(7) 0.2327(5) 0.1931(4) 0.0123(12) Uani 1 1 d .
C14 C 0.1690(8) 0.1283(6) 0.0808(4) 0.0172(14) Uani 1 1 d .
C15 C 0.0803(8) 0.2135(6) 0.0670(4) 0.0180(13) Uani 1 1 d .
C16 C 0.3322(9) 0.0699(6) 0.1924(5) 0.0208(15) Uani 1 1 d .
H16A H 0.2935 -0.0054 0.1936 0.025 Uiso 1 1 calc R
H16B H 0.3544 0.0940 0.2465 0.025 Uiso 1 1 calc R
H16C H 0.4229 0.0720 0.1605 0.025 Uiso 1 1 calc R
C17 C -0.0030(8) 0.3788(6) 0.1416(5) 0.0196(15) Uani 1 1 d .
H17A H 0.0189 0.4256 0.0958 0.023 Uiso 1 1 calc R
H17B H 0.0255 0.4171 0.1904 0.023 Uiso 1 1 calc R
H17C H -0.1094 0.3626 0.1430 0.023 Uiso 1 1 calc R
C18 C -0.0082(11) 0.2435(8) -0.0030(6) 0.033(2) Uani 1 1 d .
H18A H 0.0113 0.1911 -0.0459 0.040 Uiso 1 1 calc R
H18B H 0.0188 0.3177 -0.0204 0.040 Uiso 1 1 calc R
H18C H -0.1137 0.2417 0.0106 0.040 Uiso 1 1 calc R
C19 C 0.2109(9) 0.0322(6) 0.0307(5) 0.0251(16) Uani 1 1 d .
H19A H 0.1802 0.0456 -0.0241 0.030 Uiso 1 1 calc R
H19B H 0.1615 -0.0339 0.0507 0.030 Uiso 1 1 calc R
H19C H 0.3185 0.0219 0.0327 0.030 Uiso 1 1 calc R

loop_
_atom_site_aniso_label
_atom_site_aniso_U_11
_atom_site_aniso_U_22
_atom_site_aniso_U_33
_atom_site_aniso_U_23
_atom_site_aniso_U_13
_atom_site_aniso_U_12
Ir1 0.01621(15) 0.01276(16) 0.01119(16) -0.00025(10) -0.00018(10) -0.00061(9)
N1 0.021(3) 0.014(3) 0.014(3) -0.004(2) 0.000(2) 0.002(2)
N2 0.017(2) 0.019(3) 0.008(3) 0.000(2) -0.003(2) 0.001(2)
C1 0.015(3) 0.014(3) 0.015(3) -0.002(2) -0.002(3) -0.004(2)
C2 0.020(3) 0.012(3) 0.022(4) 0.001(2) -0.002(3) -0.002(3)
C3 0.026(3) 0.027(4) 0.012(3) -0.009(3) -0.001(3) -0.003(3)
C4 0.025(3) 0.011(3) 0.023(4) -0.001(3) -0.005(3) -0.002(3)
C5 0.008(3) 0.024(3) 0.021(4) 0.001(3) -0.001(2) -0.001(3)
C6 0.028(4) 0.028(4) 0.016(3) 0.003(3) 0.004(3) -0.011(3)
C7 0.024(3) 0.014(3) 0.036(5) -0.001(3) 0.003(3) 0.005(3)
C8 0.047(5) 0.028(4) 0.026(5) -0.006(3) 0.013(4) -0.008(4)
C9 0.042(5) 0.032(4) 0.029(5) -0.005(4) -0.022(4) 0.003(4)
C10 0.019(3) 0.033(4) 0.031(4) -0.015(4) -0.001(3) 0.008(3)
C11 0.034(4) 0.021(4) 0.020(4) 0.009(3) -0.002(3) -0.014(3)
C12 0.009(3) 0.027(4) 0.026(4) -0.003(3) 0.000(3) -0.002(3)
C13 0.020(3) 0.007(3) 0.010(3) 0.001(2) -0.005(2) -0.001(2)
C14 0.015(3) 0.019(3) 0.018(4) 0.000(3) -0.001(3) -0.006(3)
C15 0.021(3) 0.023(4) 0.010(3) -0.001(3) 0.001(2) -0.003(3)
C16 0.028(3) 0.014(3) 0.020(4) 0.004(3) -0.008(3) 0.003(3)
C17 0.018(3) 0.019(4) 0.021(4) 0.005(3) -0.004(3) 0.004(3)
C18 0.046(5) 0.034(4) 0.018(4) -0.002(3) -0.013(4) 0.005(4)
C19 0.027(3) 0.030(4) 0.019(4) -0.007(3) 0.006(3) -0.003(3)

loop_
_atom_type_symbol
_atom_type_description
_atom_type_scat_dispersion_real
_atom_type_scat_dispersion_imag
_atom_type_scat_source
C C 0.0033 0.0016 'International Tables Vol C Tables 4.2.6.8 and 6.1.1.4'
H H 0.0000 0.0000 'International Tables Vol C Tables 4.2.6.8 and 6.1.1.4'
N N 0.0061 0.0033 'International Tables Vol C Tables 4.2.6.8 and 6.1.1.4'
Ir Ir -1.4442 7.9887 'International Tables Vol C Tables 4.2.6.8 and 6.1.1.4'

loop_
_geom_angle_atom_site_label_1
_geom_angle_atom_site_label_2
_geom_angle_atom_site_label_3
_geom_angle
C13 Ir1 C11 90.0(3)
C13 Ir1 C12 91.2(3)
C11 Ir1 C12 81.2(3)
C13 Ir1 C3 159.3(3)
C11 Ir1 C3 109.1(3)
C12 Ir1 C3 99.4(3)
C13 Ir1 C2 123.7(3)
C11 Ir1 C2 146.3(3)
C12 Ir1 C2 96.2(3)
C3 Ir1 C2 37.8(3)
C13 Ir1 C5 102.8(3)
C11 Ir1 C5 114.7(3)
C12 Ir1 C5 158.5(3)
C3 Ir1 C5 62.6(3)
C2 Ir1 C5 62.5(3)
C13 Ir1 C1 97.1(3)
C11 Ir1 C1 152.3(3)
C12 Ir1 C1 125.2(3)
C3 Ir1 C1 62.3(3)
C2 Ir1 C1 36.8(3)
C5 Ir1 C1 37.6(3)
C13 Ir1 C4 137.2(3)
C11 Ir1 C4 94.5(3)
C12 Ir1 C4 131.6(3)
C3 Ir1 C4 36.7(3)
C2 Ir1 C4 62.2(3)
C5 Ir1 C4 37.9(3)
C1 Ir1 C4 62.5(3)
C13 N1 C14 111.7(6)
C13 N1 C16 125.3(6)
C14 N1 C16 122.9(6)
C13 N2 C15 111.6(6)
C13 N2 C17 125.6(6)
C15 N2 C17 122.8(6)
C2 C1 C5 108.3(6)
C2 C1 C6 126.4(7)
C5 C1 C6 125.2(7)
C2 C1 Ir1 71.1(4)
C5 C1 Ir1 71.0(4)
C6 C1 Ir1 125.9(5)
C1 C2 C3 108.0(6)
C1 C2 C7 127.1(7)
C3 C2 C7 124.9(7)
C1 C2 Ir1 72.1(4)
C3 C2 Ir1 70.4(4)
C7 C2 Ir1 126.0(5)
C4 C3 C2 109.1(7)
C4 C3 C8 125.3(7)
C2 C3 C8 125.1(7)
C4 C3 Ir1 73.4(4)
C2 C3 Ir1 71.8(4)
C8 C3 Ir1 127.3(6)
C3 C4 C5 107.5(6)
C3 C4 C9 128.2(8)
C5 C4 C9 124.3(8)
C3 C4 Ir1 70.0(4)
C5 C4 Ir1 70.4(4)
C9 C4 Ir1 125.4(5)
C1 C5 C4 107.0(6)
C1 C5 C10 126.4(7)
C4 C5 C10 126.1(7)
C1 C5 Ir1 71.4(4)
C4 C5 Ir1 71.7(4)
C10 C5 Ir1 128.3(6)
C1 C6 H6A 109.5
C1 C6 H6B 109.5
H6A C6 H6B 109.5
C1 C6 H6C 109.5
H6A C6 H6C 109.5
H6B C6 H6C 109.5
C2 C7 H7A 109.5
C2 C7 H7B 109.5
H7A C7 H7B 109.5
C2 C7 H7C 109.5
H7A C7 H7C 109.5
H7B C7 H7C 109.5
C3 C8 H8A 109.5
C3 C8 H8B 109.5
H8A C8 H8B 109.5
C3 C8 H8C 109.5
H8A C8 H8C 109.5
H8B C8 H8C 109.5
C4 C9 H9A 109.5
C4 C9 H9B 109.5
H9A C9 H9B 109.5
C4 C9 H9C 109.5
H9A C9 H9C 109.5
H9B C9 H9C 109.5
C5 C10 H10A 109.5
C5 C10 H10B 109.5
H10A C10 H10B 109.5
C5 C10 H10C 109.5
H10A C10 H10C 109.5
H10B C10 H10C 109.5
Ir1 C11 H11A 109.5
Ir1 C11 H11B 109.5
H11A C11 H11B 109.5
Ir1 C11 H11C 109.5
H11A C11 H11C 109.5
H11B C11 H11C 109.5
Ir1 C12 H12A 109.5
Ir1 C12 H12B 109.5
H12A C12 H12B 109.5
Ir1 C12 H12C 109.5
H12A C12 H12C 109.5
H12B C12 H12C 109.5
N1 C13 N2 103.2(6)
N1 C13 Ir1 129.4(5)
N2 C13 Ir1 127.0(5)
C15 C14 N1 106.4(6)
C15 C14 C19 131.7(7)
N1 C14 C19 121.9(7)
C14 C15 N2 107.1(6)
C14 C15 C18 131.3(7)
N2 C15 C18 121.6(7)
N1 C16 H16A 109.5
N1 C16 H16B 109.5
H16A C16 H16B 109.5
N1 C16 H16C 109.5
H16A C16 H16C 109.5
H16B C16 H16C 109.5
N2 C17 H17A 109.5
N2 C17 H17B 109.5
H17A C17 H17B 109.5
N2 C17 H17C 109.5
H17A C17 H17C 109.5
H17B C17 H17C 109.5
C15 C18 H18A 109.5
C15 C18 H18B 109.5
H18A C18 H18B 109.5
C15 C18 H18C 109.5
H18A C18 H18C 109.5
H18B C18 H18C 109.5
C14 C19 H19A 109.5
C14 C19 H19B 109.5
H19A C19 H19B 109.5
C14 C19 H19C 109.5
H19A C19 H19C 109.5
H19B C19 H19C 109.5

loop_
_geom_bond_atom_site_label_1
_geom_bond_atom_site_label_2
_geom_bond_distance
Ir1 C13 2.004(7)
Ir1 C11 2.110(7)
Ir1 C12 2.112(7)
Ir1 C3 2.208(7)
Ir1 C2 2.226(7)
Ir1 C5 2.234(6)
Ir1 C1 2.239(7)
Ir1 C4 2.252(8)
N1 C13 1.354(9)
N1 C14 1.403(9)
N1 C16 1.437(9)
N2 C13 1.368(8)
N2 C15 1.388(9)
N2 C17 1.448(9)
C1 C2 1.410(10)
C1 C5 1.442(10)
C1 C6 1.481(10)
C2 C3 1.435(11)
C2 C7 1.502(10)
C3 C4 1.404(11)
C3 C8 1.516(10)
C4 C5 1.457(11)
C4 C9 1.475(11)
C5 C10 1.492(10)
C6 H6A 0.9800
C6 H6B 0.9800
C6 H6C 0.9800
C7 H7A 0.9800
C7 H7B 0.9800
C7 H7C 0.9800
C8 H8A 0.9800
C8 H8B 0.9800
C8 H8C 0.9800
C9 H9A 0.9800
C9 H9B 0.9800
C9 H9C 0.9800
C10 H10A 0.9800
C10 H10B 0.9800
C10 H10C 0.9800
C11 H11A 0.9800
C11 H11B 0.9800
C11 H11C 0.9800
C12 H12A 0.9800
C12 H12B 0.9800
C12 H12C 0.9800
C14 C15 1.331(10)
C14 C19 1.490(10)
C15 C18 1.473(11)
C16 H16A 0.9800
C16 H16B 0.9800
C16 H16C 0.9800
C17 H17A 0.9800
C17 H17B 0.9800
C17 H17C 0.9800
C18 H18A 0.9800
C18 H18B 0.9800
C18 H18C 0.9800
C19 H19A 0.9800
C19 H19B 0.9800
C19 H19C 0.9800
